data_1522564
loop_
_publ_author_name
'Nacken, B.'
'Buschow, K.H.J.'

_publ_section_title
;
 Ueber die Systeme Liy Pt Hx und Liy Pd Hx
;
_journal_name_full 'Journal of the Less-Common Metals'
_journal_page_first 323
_journal_page_last 325
_journal_volume 52
_journal_year 1977
_chemical_formula_sum 'Li Pd'
_space_group_IT_number 187
_symmetry_space_group_name_Hall 'P -6 2'
_symmetry_space_group_name_H-M 'P -6 m 2'
_cell_angle_alpha 90
_cell_angle_beta 90
_cell_angle_gamma 120
_cell_formula_units_Z 1
_cell_length_a 2.751
_cell_length_b 2.751
_cell_length_c 4.227
_cell_volume 27.704
_citation_journal_id_ASTM JCOMAH
_cod_data_source_file Nacken_JCOMAH_1977_993.cif
_cod_data_source_block Li1Pd1
_cod_original_cell_volume 27.7041
_cod_original_formula_sum 'Li1 Pd1'
_cod_database_code 1522564

loop_
_symmetry_equiv_pos_as_xyz
x,y,z
-x+y,-x,-z
-y,x-y,z
x,y,-z
-x+y,-x,z
-y,x-y,-z
-y,-x,-z
-x+y,y,z
x,x-y,-z
-y,-x,z
-x+y,y,-z
x,x-y,z

loop_
_atom_site_label
_atom_site_type_symbol
_atom_site_fract_x
_atom_site_fract_y
_atom_site_fract_z
_atom_site_occupancy
_atom_site_U_iso_or_equiv
Pd1 Pd 0.3333 0.6667 0.5 1 0.0
Li1 Li 0 0 0 1 0.0
